data_2209231
loop_
_publ_author_name
'He, Ting'
'Li, Yi-Zhi'
'Hu, Hong-Wen'

_publ_section_title
;
 1-Oxo-3-phenyl-1,2-dihydropyrido[1,2-<i>a</i>]pyrazin-5-ium
 hexafluorophosphate
;
_journal_coeditor_code JH2016
_journal_issue 6
_journal_name_full 'Acta Crystallographica Section E'
_journal_page_first o2438
_journal_page_last o2439
_journal_paper_doi 10.1107/S1600536806017272
_journal_volume 62
_journal_year 2006
_chemical_formula_iupac 'C14 H11 N2 O +, P1 F6 -'
_chemical_formula_moiety 'C14 H11 N2 O +, F6 P -'
_chemical_formula_sum 'C14 H11 F6 N2 O P'
_chemical_formula_weight 368.22
_chemical_name_systematic
;1-Oxo-3-phenyl-1,2-dihydropyrido[1,2-<i>a</i>]pyrazin-5-ium
 hexafluorophosphate
;
_space_group_IT_number 2
_symmetry_cell_setting triclinic
_symmetry_space_group_name_Hall '-P 1'
_symmetry_space_group_name_H-M 'P -1'
_atom_sites_solution_hydrogens geom
_atom_sites_solution_primary direct
_atom_sites_solution_secondary difmap
_cell_angle_alpha 91.13(2)
_cell_angle_beta 109.52(2)
_cell_angle_gamma 106.38(2)
_cell_formula_units_Z 2
_cell_length_a 8.036(2)
_cell_length_b 8.724(2)
_cell_length_c 11.881(2)
_cell_measurement_reflns_used 25
_cell_measurement_temperature 295(2)
_cell_measurement_theta_max 14.34
_cell_measurement_theta_min 10.84
_cell_volume 747.2(3)
_computing_cell_refinement 'CAD-4 Software'
_computing_data_collection 'CAD-4 Software (Enraf--Nonius, 1989)'
_computing_data_reduction 'XCAD4 (Harms & Wocadlo, 1995)'
_computing_molecular_graphics 'SHELXTL  (Bruker, 2000)'
_computing_publication_material SHELXTL
_computing_structure_refinement 'SHELXL97 (Sheldrick, 1997)'
_computing_structure_solution 'SHELXS97 (Sheldrick, 1997)'
_diffrn_ambient_temperature 295(2)
_diffrn_measured_fraction_theta_full 1.000
_diffrn_measured_fraction_theta_max 1.000
_diffrn_measurement_device_type 'Enraf--Nonius CAD-4'
_diffrn_measurement_method \w/2\q
_diffrn_radiation_monochromator graphite
_diffrn_radiation_source 'fine-focus sealed tube'
_diffrn_radiation_type MoK\a
_diffrn_radiation_wavelength 0.71073
_diffrn_reflns_av_R_equivalents 0.0157
_diffrn_reflns_av_sigmaI/netI 0.0396
_diffrn_reflns_limit_h_max 9
_diffrn_reflns_limit_h_min -1
_diffrn_reflns_limit_k_max 10
_diffrn_reflns_limit_k_min -10
_diffrn_reflns_limit_l_max 13
_diffrn_reflns_limit_l_min -14
_diffrn_reflns_number 3315
_diffrn_reflns_theta_full 25.19
_diffrn_reflns_theta_max 25.19
_diffrn_reflns_theta_min 1.83
_diffrn_standards_interval_time 3600
_diffrn_standards_number 3
_exptl_absorpt_coefficient_mu 0.257
_exptl_absorpt_correction_T_max 0.9625
_exptl_absorpt_correction_T_min 0.9386
_exptl_absorpt_correction_type psi-scan
_exptl_absorpt_process_details '(North <i>et al.</i>,  1968)'
_exptl_crystal_colour colorless
_exptl_crystal_density_diffrn 1.637
_exptl_crystal_density_method 'not measured'
_exptl_crystal_description prism
_exptl_crystal_F_000 372
_exptl_crystal_size_max 0.25
_exptl_crystal_size_mid 0.25
_exptl_crystal_size_min 0.15
_refine_diff_density_max 0.680
_refine_diff_density_min -0.460
_refine_ls_extinction_coef 0.051(4)
_refine_ls_extinction_expression Fc^*^=kFc[1+0.001xFc^2^\l^3^/sin(2\q)]^-1/4^
_refine_ls_extinction_method SHELXL97
_refine_ls_goodness_of_fit_ref 1.051
_refine_ls_hydrogen_treatment constr
_refine_ls_matrix_type full
_refine_ls_number_parameters 218
_refine_ls_number_reflns 2693
_refine_ls_number_restraints 0
_refine_ls_restrained_S_all 1.051
_refine_ls_R_factor_all 0.1210
_refine_ls_R_factor_gt 0.0665
_refine_ls_shift/su_max 0.000
_refine_ls_shift/su_mean 0.000
_refine_ls_structure_factor_coef Fsqd
_refine_ls_weighting_details 'w=1/[\s^2^(Fo^2^)+(0.1102P)^2^+1.1617P] where P=(Fo^2^+2Fc^2^)/3'
_refine_ls_weighting_scheme calc
_refine_ls_wR_factor_gt 0.1908
_refine_ls_wR_factor_ref 0.2307
_reflns_number_gt 1580
_reflns_number_total 2693
_reflns_threshold_expression I>2\s(I)
_cod_data_source_file jh2016.cif
_cod_data_source_block 3
_cod_database_code 2209231
_cod_database_fobs_code 2209231

loop_
_symmetry_equiv_pos_as_xyz
'x, y, z'
'-x, -y, -z'

loop_
_atom_site_type_symbol
_atom_site_label
_atom_site_fract_x
_atom_site_fract_y
_atom_site_fract_z
_atom_site_U_iso_or_equiv
_atom_site_adp_type
_atom_site_calc_flag
_atom_site_refinement_flags
_atom_site_occupancy
P P1 0.49980(10) 0.75296(9) 0.66184(7) 0.0573(2) Uani d . 1
F F1 0.6383(3) 0.6646(3) 0.6465(2) 0.1383(9) Uani d . 1
F F2 0.3418(4) 0.6379(3) 0.5503(2) 0.1244(11) Uani d . 1
F F3 0.4616(4) 0.6298(3) 0.7487(2) 0.1349(10) Uani d . 1
F F4 0.3604(3) 0.8407(3) 0.6708(2) 0.1385(9) Uani d . 1
F F5 0.5438(4) 0.8652(3) 0.5664(2) 0.1382(11) Uani d . 1
F F6 0.6613(3) 0.8736(3) 0.7645(2) 0.1260(11) Uani d . 1
O O1 -0.2855(2) 1.0228(2) 0.09445(16) 0.0618(6) Uani d . 1
N N1 -0.3228(2) 0.7780(2) 0.32553(16) 0.0397(5) Uani d . 1
N N2 -0.5408(2) 0.8600(2) 0.12084(17) 0.0434(5) Uani d . 1
H H2 -0.6116 0.8792 0.0540 0.052 Uiso calc R 1
C C1 -0.0478(3) 0.9296(3) 0.2960(2) 0.0500(7) Uani d . 1
H H1 0.0098 1.0009 0.2533 0.060 Uiso calc R 1
C C2 0.0569(4) 0.8744(3) 0.3933(3) 0.0580(8) Uani d . 1
H H2A 0.1853 0.9051 0.4157 0.070 Uiso calc R 1
C C3 -0.0310(3) 0.7726(3) 0.4576(2) 0.0567(8) Uani d . 1
H H3 0.0388 0.7360 0.5248 0.068 Uiso calc R 1
C C4 -0.2179(3) 0.7257(3) 0.4235(2) 0.0514(8) Uani d . 1
H H4 -0.2756 0.6570 0.4674 0.062 Uiso calc R 1
C C5 -0.5162(3) 0.7244(3) 0.2907(2) 0.0444(7) Uani d . 1
H H5 -0.5706 0.6620 0.3391 0.053 Uiso calc R 1
C C6 -0.6232(3) 0.7610(3) 0.1899(2) 0.0398(6) Uani d . 1
C C7 -0.3561(3) 0.9277(3) 0.1527(2) 0.0442(7) Uani d . 1
C C8 -0.2380(3) 0.8798(3) 0.2614(2) 0.0408(6) Uani d . 1
C C9 -0.8287(3) 0.6990(3) 0.1481(2) 0.0446(7) Uani d . 1
C C10 -0.9139(4) 0.5623(4) 0.1895(3) 0.0652(9) Uani d . 1
H H10 -0.8418 0.5094 0.2427 0.078 Uiso calc R 1
C C11 -1.1029(4) 0.5045(4) 0.1530(3) 0.0791(11) Uani d . 1
H H11 -1.1579 0.4138 0.1828 0.095 Uiso calc R 1
C C12 -1.2113(4) 0.5775(4) 0.0737(3) 0.0766(11) Uani d . 1
H H12 -1.3397 0.5376 0.0500 0.092 Uiso calc R 1
C C13 -1.1314(4) 0.7097(4) 0.0290(3) 0.0730(10) Uani d . 1
H H13 -1.2060 0.7573 -0.0275 0.088 Uiso calc R 1
C C14 -0.9387(3) 0.7742(4) 0.0672(2) 0.0572(8) Uani d . 1
H H14 -0.8848 0.8667 0.0387 0.069 Uiso calc R 1

loop_
_atom_site_aniso_label
_atom_site_aniso_U_11
_atom_site_aniso_U_22
_atom_site_aniso_U_33
_atom_site_aniso_U_12
_atom_site_aniso_U_13
_atom_site_aniso_U_23
P1 0.0489(3) 0.0542(4) 0.0657(4) 0.0157(3) 0.0161(3) 0.0127(3)
F1 0.1566(13) 0.1739(16) 0.1608(18) 0.1183(12) 0.0932(12) 0.0695(14)
F2 0.1304(18) 0.0836(13) 0.1138(18) 0.0258(13) -0.0062(15) -0.0209(13)
F3 0.1338(16) 0.1516(19) 0.1174(14) 0.0138(16) 0.0642(12) 0.0617(14)
F4 0.0847(10) 0.1804(17) 0.1365(18) 0.0804(11) -0.0073(12) -0.0579(14)
F5 0.150(2) 0.1180(15) 0.1327(17) 0.0294(15) 0.0397(15) 0.0735(13)
F6 0.0773(13) 0.1117(16) 0.1315(19) 0.0195(12) -0.0254(14) -0.0184(15)
O1 0.0470(8) 0.0855(11) 0.0589(9) 0.0211(8) 0.0240(7) 0.0386(8)
N1 0.0387(8) 0.0427(9) 0.0374(9) 0.0127(8) 0.0123(7) 0.0120(8)
N2 0.0353(8) 0.0557(10) 0.0410(9) 0.0171(8) 0.0124(7) 0.0166(8)
C1 0.0424(11) 0.0568(14) 0.0529(13) 0.0143(10) 0.0198(9) 0.0116(11)
C2 0.0412(12) 0.0666(16) 0.0602(15) 0.0175(11) 0.0097(11) 0.0033(13)
C3 0.0491(13) 0.0672(15) 0.0486(14) 0.0221(12) 0.0068(11) 0.0146(12)
C4 0.0520(12) 0.0533(13) 0.0446(12) 0.0177(11) 0.0100(10) 0.0166(11)
C5 0.0387(10) 0.0489(12) 0.0475(11) 0.0110(9) 0.0194(9) 0.0142(10)
C6 0.0381(9) 0.0442(11) 0.0424(11) 0.0142(9) 0.0192(8) 0.0098(9)
C7 0.0417(10) 0.0560(12) 0.0408(11) 0.0178(10) 0.0189(8) 0.0155(10)
C8 0.0409(10) 0.0452(11) 0.0402(11) 0.0163(9) 0.0165(8) 0.0084(9)
C9 0.0383(10) 0.0549(13) 0.0437(11) 0.0149(10) 0.0180(8) 0.0032(10)
C10 0.0457(13) 0.0659(16) 0.0809(18) 0.0134(12) 0.0209(12) 0.0208(14)
C11 0.0514(14) 0.0695(19) 0.110(2) 0.0011(14) 0.0351(14) 0.0091(18)
C12 0.0372(13) 0.092(2) 0.086(2) 0.0046(15) 0.0174(13) -0.0165(18)
C13 0.0472(12) 0.115(2) 0.0562(16) 0.0346(14) 0.0102(12) 0.0025(16)
C14 0.0402(11) 0.0826(17) 0.0500(13) 0.0218(12) 0.0145(10) 0.0134(13)

loop_
_atom_type_symbol
_atom_type_description
_atom_type_scat_dispersion_real
_atom_type_scat_dispersion_imag
_atom_type_scat_source
C C 0.0033 0.0016 'International Tables Vol C Tables 4.2.6.8 and 6.1.1.4'
H H 0.0000 0.0000 'International Tables Vol C Tables 4.2.6.8 and 6.1.1.4'
N N 0.0061 0.0033 'International Tables Vol C Tables 4.2.6.8 and 6.1.1.4'
O O 0.0106 0.0060 'International Tables Vol C Tables 4.2.6.8 and 6.1.1.4'
F F 0.0171 0.0103 'International Tables Vol C Tables 4.2.6.8 and 6.1.1.4'
P P 0.1023 0.0942 'International Tables Vol C Tables 4.2.6.8 and 6.1.1.4'

loop_
_geom_angle_atom_site_label_1
_geom_angle_atom_site_label_2
_geom_angle_atom_site_label_3
_geom_angle
F3 P1 F6 92.48(15)
F3 P1 F4 96.17(17)
F6 P1 F4 91.81(14)
F3 P1 F1 85.79(17)
F6 P1 F1 89.75(15)
F4 P1 F1 177.44(16)
F3 P1 F2 91.83(14)
F6 P1 F2 175.49(17)
F4 P1 F2 89.04(14)
F1 P1 F2 89.24(15)
F3 P1 F5 174.08(18)
F6 P1 F5 90.22(15)
F4 P1 F5 89.00(17)
F1 P1 F5 88.96(17)
F2 P1 F5 85.37(14)
C4 N1 C8 119.6(2)
C4 N1 C5 119.5(2)
C8 N1 C5 120.89(19)
C7 N2 C6 123.69(19)
C7 N2 H2 118.2
C6 N2 H2 118.2
C2 C1 C8 120.1(3)
C2 C1 H1 120.0
C8 C1 H1 120.0
C1 C2 C3 119.0(2)
C1 C2 H2A 120.5
C3 C2 H2A 120.5
C4 C3 C2 120.4(2)
C4 C3 H3 119.8
C2 C3 H3 119.8
C3 C4 N1 120.8(2)
C3 C4 H4 119.6
N1 C4 H4 119.6
C6 C5 N1 121.2(2)
C6 C5 H5 119.4
N1 C5 H5 119.4
C5 C6 N2 119.0(2)
C5 C6 C9 122.1(2)
N2 C6 C9 118.87(19)
O1 C7 N2 123.0(2)
O1 C7 C8 120.2(2)
N2 C7 C8 116.8(2)
N1 C8 C1 120.1(2)
N1 C8 C7 118.08(19)
C1 C8 C7 121.8(2)
C10 C9 C14 118.8(2)
C10 C9 C6 119.9(2)
C14 C9 C6 121.4(2)
C11 C10 C9 120.6(3)
C11 C10 H10 119.7
C9 C10 H10 119.7
C12 C11 C10 120.8(3)
C12 C11 H11 119.6
C10 C11 H11 119.6
C11 C12 C13 119.8(3)
C11 C12 H12 120.1
C13 C12 H12 120.1
C12 C13 C14 120.6(3)
C12 C13 H13 119.7
C14 C13 H13 119.7
C9 C14 C13 119.2(3)
C9 C14 H14 120.4
C13 C14 H14 120.4

loop_
_geom_bond_atom_site_label_1
_geom_bond_atom_site_label_2
_geom_bond_distance
P1 F3 1.544(3)
P1 F6 1.549(2)
P1 F4 1.554(3)
P1 F1 1.575(3)
P1 F2 1.575(2)
P1 F5 1.577(3)
O1 C7 1.228(3)
N1 C4 1.362(3)
N1 C8 1.366(3)
N1 C5 1.399(3)
N2 C7 1.348(3)
N2 C6 1.387(3)
N2 H2 0.8600
C1 C2 1.370(4)
C1 C8 1.376(3)
C1 H1 0.9300
C2 C3 1.381(4)
C2 H2A 0.9300
C3 C4 1.352(4)
C3 H3 0.9300
C4 H4 0.9300
C5 C6 1.326(3)
C5 H5 0.9300
C6 C9 1.484(3)
C7 C8 1.473(3)
C9 C10 1.386(4)
C9 C14 1.386(4)
C10 C11 1.367(4)
C10 H10 0.9300
C11 C12 1.357(5)
C11 H11 0.9300
C12 C13 1.363(5)
C12 H12 0.9300
C13 C14 1.396(4)
C13 H13 0.9300
C14 H14 0.9300

loop_
_geom_hbond_atom_site_label_D
_geom_hbond_atom_site_label_H
_geom_hbond_atom_site_label_A
_geom_hbond_site_symmetry_A
_geom_hbond_distance_DH
_geom_hbond_distance_HA
_geom_hbond_distance_DA
_geom_hbond_angle_DHA
N2 H2 O1 2_675 0.86 2.00 2.838(6) 164.0

loop_
_geom_torsion_atom_site_label_1
_geom_torsion_atom_site_label_2
_geom_torsion_atom_site_label_3
_geom_torsion_atom_site_label_4
_geom_torsion
C8 C1 C2 C3 -2.0(4)
C1 C2 C3 C4 1.3(4)
C2 C3 C4 N1 -0.1(4)
C8 N1 C4 C3 -0.4(4)
C5 N1 C4 C3 178.5(3)
C4 N1 C5 C6 -173.9(2)
C8 N1 C5 C6 5.0(4)
N1 C5 C6 N2 -2.8(4)
N1 C5 C6 C9 176.9(2)
C7 N2 C6 C5 -2.8(4)
C7 N2 C6 C9 177.4(2)
C6 N2 C7 O1 -175.4(2)
C6 N2 C7 C8 5.9(4)
C4 N1 C8 C1 -0.3(4)
C5 N1 C8 C1 -179.2(2)
C4 N1 C8 C7 177.1(2)
C5 N1 C8 C7 -1.7(3)
C2 C1 C8 N1 1.5(4)
C2 C1 C8 C7 -175.9(3)
O1 C7 C8 N1 177.8(2)
N2 C7 C8 N1 -3.5(3)
O1 C7 C8 C1 -4.8(4)
N2 C7 C8 C1 173.9(2)
C5 C6 C9 C10 -21.2(4)
N2 C6 C9 C10 158.5(3)
C5 C6 C9 C14 159.3(3)
N2 C6 C9 C14 -20.9(4)
C14 C9 C10 C11 -1.2(5)
C6 C9 C10 C11 179.3(3)
C9 C10 C11 C12 1.3(6)
C10 C11 C12 C13 0.5(6)
C11 C12 C13 C14 -2.3(5)
C10 C9 C14 C13 -0.6(4)
C6 C9 C14 C13 178.9(3)
C12 C13 C14 C9 2.3(5)
